data_7115533
loop_
_publ_author_name
'Alicia Martos-Redruejo'
'Ruth Lopez-Duran'
'Elena Bunuel'
'Diego J. Cardenas'

_publ_section_title
;
 Ligand-controlled divergent formation of alkenyl- or allylboronates
 catalyzed by Pd, and synthetic applications
;
_journal_name_full Chem.Commun.
_journal_page_first 10094
_journal_paper_doi 10.1039/C4cc04092A
_journal_volume 50
_journal_year 2014
_chemical_formula_sum 'C22 H23 N2 O2 S'
_chemical_formula_weight 379.48
_chemical_name_common ALICI-20-A-PM-2
_space_group_crystal_system orthorhombic
_space_group_IT_number 61
_space_group_name_Hall '-P 2ac 2ab'
_space_group_name_H-M_alt 'P b c a'
_symmetry_space_group_name_Hall '-P 2ac 2ab'
_symmetry_space_group_name_H-M 'P b c a'
_atom_sites_solution_hydrogens geom
_atom_sites_solution_primary direct
_atom_sites_solution_secondary difmap
_cell_angle_alpha 90
_cell_angle_beta 90
_cell_angle_gamma 90
_cell_formula_units_Z 8
_cell_length_a 12.1138(10)
_cell_length_b 15.4374(14)
_cell_length_c 22.576(2)
_cell_measurement_reflns_used 9885
_cell_measurement_temperature 296.(2)
_cell_measurement_theta_max 23.2940
_cell_measurement_theta_min 2.6388
_cell_volume 4221.8(6)
_computing_cell_refinement 'SAINT V7.68A (Bruker AXS, 2009)'
_computing_data_collection 'Bruker Instrument Service v2010.9.0.0'
_computing_data_reduction 'SAINT V7.68A (Bruker AXS, 2009)'
_computing_structure_refinement 'SHELXL-97 (Sheldrick, 2008)'
_computing_structure_solution 'SHELXS-97 (Sheldrick, 2008)'
_diffrn_ambient_temperature 296.(2)
_diffrn_detector_area_resol_mean 8.3333
_diffrn_measured_fraction_theta_full 0.997
_diffrn_measured_fraction_theta_max 0.997
_diffrn_radiation_wavelength 0.71073
_diffrn_reflns_av_R_equivalents 0.0349
_diffrn_reflns_av_sigmaI/netI 0.0192
_diffrn_reflns_limit_h_max 14
_diffrn_reflns_limit_h_min -14
_diffrn_reflns_limit_k_max 18
_diffrn_reflns_limit_k_min -18
_diffrn_reflns_limit_l_max 27
_diffrn_reflns_limit_l_min -27
_diffrn_reflns_number 40940
_diffrn_reflns_theta_full 25.39
_diffrn_reflns_theta_max 25.39
_diffrn_reflns_theta_min 1.80
_exptl_absorpt_coefficient_mu 0.171
_exptl_absorpt_correction_T_max 0.97
_exptl_absorpt_correction_T_min 0.85
_exptl_absorpt_correction_type multi-scan
_exptl_absorpt_process_details sadabs
_exptl_crystal_colour colourless
_exptl_crystal_density_diffrn 1.194
_exptl_crystal_density_method 'not measured'
_exptl_crystal_description prismatic
_exptl_crystal_F_000 1608
_exptl_crystal_size_max 0.360
_exptl_crystal_size_mid 0.270
_exptl_crystal_size_min 0.160
_refine_diff_density_max 0.254
_refine_diff_density_min -0.237
_refine_ls_extinction_method none
_refine_ls_goodness_of_fit_ref 1.011
_refine_ls_hydrogen_treatment refxyz
_refine_ls_matrix_type full
_refine_ls_number_parameters 256
_refine_ls_number_reflns 3871
_refine_ls_number_restraints 0
_refine_ls_restrained_S_all 1.011
_refine_ls_R_factor_all 0.0678
_refine_ls_R_factor_gt 0.0463
_refine_ls_shift/su_max 0.025
_refine_ls_shift/su_mean 0.001
_refine_ls_structure_factor_coef Fsqd
_refine_ls_weighting_details 'calc w=1/[\s^2^(Fo^2^)+(0.1142P)^2^+0.8202P] where P=(Fo^2^+2Fc^2^)/3'
_refine_ls_weighting_scheme calc
_refine_ls_wR_factor_gt 0.1445
_refine_ls_wR_factor_ref 0.1733
_reflns_number_gt 2891
_reflns_number_total 3871
_reflns_threshold_expression >2sigma(I)
_cod_data_source_file c4cc04092a2.cif
_cod_data_source_block I_B
_cod_original_cell_volume 4221.8(7)
_cod_database_code 7115533

loop_
_space_group_symop_operation_xyz
'x, y, z'
'x+1/2, -y+1/2, -z'
'-x, y+1/2, -z+1/2'
'-x+1/2, -y, z+1/2'
'-x, -y, -z'
'-x-1/2, y-1/2, z'
'x, -y-1/2, z-1/2'
'x-1/2, y, -z-1/2'

loop_
_atom_site_type_symbol
_atom_site_label
_atom_site_fract_x
_atom_site_fract_y
_atom_site_fract_z
_atom_site_U_iso_or_equiv
_atom_site_adp_type
_atom_site_calc_flag
_atom_site_refinement_flags
_atom_site_occupancy
_atom_site_disorder_assembly
_atom_site_disorder_group
C C1 0.66423(18) 0.79852(13) 0.00611(10) 0.0545(5) Uani d . 1.0 . .
C C2 0.5742(2) 0.81397(16) -0.02965(12) 0.0695(7) Uani d . 1.0 . .
H H2 0.5219 0.7709 -0.0358 0.083 Uiso calc R 1.0 . .
C C3 0.5624(2) 0.89341(18) -0.05610(13) 0.0816(8) Uani d . 1.0 . .
H H3 0.5019 0.9032 -0.0805 0.098 Uiso calc R 1.0 . .
C C4 0.6381(2) 0.95934(17) -0.04752(11) 0.0731(7) Uani d . 1.0 . .
C C5 0.7277(2) 0.94313(15) -0.01116(11) 0.0699(7) Uani d . 1.0 . .
H H5 0.7795 0.9866 -0.0047 0.084 Uiso calc R 1.0 . .
C C6 0.74171(18) 0.86374(15) 0.01562(10) 0.0615(6) Uani d . 1.0 . .
H H6 0.8024 0.8537 0.0399 0.074 Uiso calc R 1.0 . .
C C8 0.5169(3) 0.45881(18) 0.22446(12) 0.0814(8) Uani d . 1.0 . .
H H8 0.5364 0.4358 0.2611 0.098 Uiso calc R 1.0 . .
C C9 0.4994(2) 0.54645(17) 0.21884(11) 0.0754(7) Uani d . 1.0 . .
H H9 0.5078 0.5822 0.2517 0.091 Uiso calc R 1.0 . .
C C10 0.46967(17) 0.58187(15) 0.16541(10) 0.0600(6) Uani d . 1.0 . .
C C11 0.4611(2) 0.52787(17) 0.11690(12) 0.0754(7) Uani d . 1.0 . .
H H11 0.4433 0.5514 0.0802 0.09 Uiso calc R 1.0 . .
C C12 0.4785(2) 0.43944(16) 0.12162(12) 0.0746(7) Uani d . 1.0 . .
H H12 0.4718 0.4039 0.0886 0.09 Uiso calc R 1.0 . .
C C13 0.50583(18) 0.40474(15) 0.17602(11) 0.0620(6) Uani d . 1.0 . .
C C14 0.68707(19) 0.73847(15) 0.15611(11) 0.0633(6) Uani d . 1.0 . .
H H14A 0.658 0.7156 0.193 0.076 Uiso calc R 1.0 . .
H H14B 0.7625 0.7182 0.1523 0.076 Uiso calc R 1.0 . .
C C15 0.50290(18) 0.72178(14) 0.10818(11) 0.0619(6) Uani d . 1.0 . .
H H15A 0.4693 0.7017 0.0717 0.074 Uiso calc R 1.0 . .
H H15B 0.4921 0.7839 0.1106 0.074 Uiso calc R 1.0 . .
C C16 0.44577(19) 0.67826(16) 0.16071(12) 0.0672(6) Uani d . 1.0 B .
H H16 0.4723 0.7061 0.197 0.081 Uiso calc R 1.0 . .
C C17 0.5231(2) 0.31267(18) 0.18137(12) 0.0716(7) Uani d . 1.0 . .
C C18 0.6244(4) 1.0462(2) -0.07739(16) 0.1123(11) Uani d . 1.0 . .
H H18A 0.6522 1.091 -0.0519 0.168 Uiso calc R 1.0 . .
H H18B 0.5476 1.0563 -0.0852 0.168 Uiso calc R 1.0 . .
H H18C 0.6647 1.0465 -0.114 0.168 Uiso calc R 1.0 . .
C C19 0.6939(2) 0.90984(16) 0.16048(11) 0.0667(6) Uani d . 1.0 . .
C C20 0.7045(3) 1.00452(17) 0.15831(16) 0.0943(9) Uani d . 1.0 . .
H H20A 0.7569 1.0203 0.1283 0.141 Uiso calc R 1.0 . .
H H20B 0.7295 1.0255 0.196 0.141 Uiso calc R 1.0 . .
H H20C 0.6341 1.0298 0.1492 0.141 Uiso calc R 1.0 . .
C C21 0.68823(18) 0.83336(16) 0.15981(10) 0.0619(6) Uani d . 1.0 . .
C C22 0.3232(2) 0.6957(2) 0.15550(17) 0.0952(10) Uani d . 1.0 . .
H H22A 0.2843 0.6622 0.1283 0.696(9) Uiso calc R 1.0 A 1
H H22B 0.3012 0.744 0.134 0.304 Uiso calc R 1.0 A 2
N N1 0.5355(2) 0.23918(16) 0.18559(12) 0.0885(7) Uani d . 1.0 . .
N N4 0.62191(14) 0.70290(10) 0.10679(8) 0.0547(5) Uani d . 1.0 . .
O O1 0.79379(14) 0.68187(12) 0.05076(9) 0.0827(6) Uani d . 1.0 . .
O O2 0.61498(17) 0.63625(10) 0.00823(8) 0.0792(5) Uani d . 1.0 . .
S S1 0.67919(5) 0.69731(3) 0.04123(3) 0.0600(2) Uani d . 1.0 . .
C C23A 0.2685(4) 0.7511(5) 0.1843(3) 0.114(2) Uani d P 0.696(9) B 1
H H23A 0.207 0.734 0.206 0.136 Uiso calc PR 0.696(9) B 1
H H23B 0.2897 0.809 0.1839 0.136 Uiso calc PR 0.696(9) B 1
C C23B 0.2507(13) 0.6504(16) 0.1777(8) 0.160(10) Uani d P 0.304(9) B 2
H H23C 0.1973 0.6754 0.2019 0.192 Uiso calc PR 0.304(9) B 2
H H23D 0.2492 0.5911 0.1703 0.192 Uiso calc PR 0.304(9) B 2

loop_
_atom_site_aniso_label
_atom_site_aniso_U_11
_atom_site_aniso_U_22
_atom_site_aniso_U_33
_atom_site_aniso_U_12
_atom_site_aniso_U_13
_atom_site_aniso_U_23
C1 0.0557(12) 0.0479(12) 0.0600(13) 0.0033(9) 0.0052(9) -0.0038(9)
C2 0.0643(14) 0.0582(14) 0.0860(17) -0.0063(10) -0.0152(12) 0.0049(12)
C3 0.0782(17) 0.0688(17) 0.098(2) 0.0042(13) -0.0214(14) 0.0119(14)
C4 0.0917(18) 0.0557(14) 0.0719(16) 0.0019(13) 0.0039(13) 0.0054(11)
C5 0.0839(17) 0.0572(14) 0.0687(15) -0.0166(12) 0.0086(12) -0.0044(11)
C6 0.0588(13) 0.0631(14) 0.0626(13) -0.0067(10) -0.0001(10) -0.0001(11)
C8 0.110(2) 0.0752(18) 0.0592(14) 0.0014(15) 0.0019(13) 0.0113(13)
C9 0.0953(18) 0.0721(17) 0.0589(14) -0.0009(14) 0.0085(12) 0.0020(12)
C10 0.0479(11) 0.0625(14) 0.0697(14) -0.0024(9) 0.0036(9) -0.0009(11)
C11 0.0863(17) 0.0680(16) 0.0719(16) -0.0011(13) -0.0213(13) 0.0095(13)
C12 0.0858(17) 0.0643(16) 0.0737(16) -0.0084(12) -0.0164(13) -0.0028(12)
C13 0.0552(12) 0.0606(14) 0.0703(15) -0.0064(10) 0.0025(10) 0.0099(11)
C14 0.0659(14) 0.0541(13) 0.0698(14) -0.0028(10) -0.0107(11) 0.0067(11)
C15 0.0548(12) 0.0518(12) 0.0790(15) 0.0083(9) -0.0030(10) 0.0042(11)
C16 0.0570(13) 0.0649(15) 0.0797(16) 0.0068(10) 0.0032(11) -0.0029(12)
C17 0.0640(14) 0.0681(17) 0.0826(17) -0.0091(12) 0.0006(12) 0.0130(13)
C18 0.162(3) 0.0621(17) 0.113(3) 0.0034(19) -0.005(2) 0.0201(17)
C19 0.0672(14) 0.0575(15) 0.0756(16) -0.0029(11) 0.0013(11) -0.0057(12)
C20 0.0908(19) 0.0556(15) 0.136(3) -0.0050(14) 0.0062(18) -0.0071(17)
C21 0.0616(13) 0.0603(14) 0.0639(14) -0.0032(10) -0.0017(10) -0.0041(11)
C22 0.0572(16) 0.103(2) 0.125(3) 0.0143(15) 0.0144(16) 0.013(2)
N1 0.0870(16) 0.0648(15) 0.1138(19) -0.0066(12) -0.0007(13) 0.0188(13)
N4 0.0517(10) 0.0441(10) 0.0682(12) 0.0003(7) -0.0044(8) 0.0011(8)
O1 0.0617(10) 0.0788(12) 0.1075(15) 0.0260(9) 0.0071(9) 0.0063(10)
O2 0.1052(13) 0.0470(9) 0.0854(12) -0.0018(9) -0.0076(10) -0.0137(8)
S1 0.0610(4) 0.0453(3) 0.0738(4) 0.0091(2) 0.0011(2) -0.0037(2)
C23A 0.070(3) 0.132(6) 0.138(4) 0.029(3) 0.019(3) -0.012(4)
C23B 0.103(11) 0.21(2) 0.168(15) 0.067(12) 0.033(9) 0.051(14)

loop_
_atom_type_symbol
_atom_type_description
_atom_type_scat_dispersion_real
_atom_type_scat_dispersion_imag
_atom_type_scat_source
C C 0.0033 0.0016 'International Tables Vol C Tables 4.2.6.8 and 6.1.1.4'
H H 0.0000 0.0000 'International Tables Vol C Tables 4.2.6.8 and 6.1.1.4'
N N 0.0061 0.0033 'International Tables Vol C Tables 4.2.6.8 and 6.1.1.4'
O O 0.0106 0.0060 'International Tables Vol C Tables 4.2.6.8 and 6.1.1.4'
S S 0.1246 0.1234 'International Tables Vol C Tables 4.2.6.8 and 6.1.1.4'

loop_
_geom_angle_atom_site_label_1
_geom_angle_atom_site_label_2
_geom_angle_atom_site_label_3
_geom_angle
C2 C1 C6 119.9(2)
C2 C1 S1 119.92(17)
C6 C1 S1 120.15(18)
C3 C2 C1 119.5(2)
C3 C2 H2 120.2
C1 C2 H2 120.2
C2 C3 C4 121.9(2)
C2 C3 H3 119.1
C4 C3 H3 119.1
C5 C4 C3 118.0(2)
C5 C4 C18 120.8(3)
C3 C4 C18 121.2(3)
C6 C5 C4 121.2(2)
C6 C5 H5 119.4
C4 C5 H5 119.4
C5 C6 C1 119.5(2)
C5 C6 H6 120.2
C1 C6 H6 120.2
C9 C8 C13 120.4(2)
C9 C8 H8 119.8
C13 C8 H8 119.8
C10 C9 C8 120.9(2)
C10 C9 H9 119.6
C8 C9 H9 119.6
C9 C10 C11 118.5(2)
C9 C10 C16 120.1(2)
C11 C10 C16 121.4(2)
C10 C11 C12 121.5(2)
C10 C11 H11 119.2
C12 C11 H11 119.2
C13 C12 C11 119.2(2)
C13 C12 H12 120.4
C11 C12 H12 120.4
C12 C13 C8 119.5(2)
C12 C13 C17 119.5(2)
C8 C13 C17 121.0(2)
C21 C14 N4 114.88(18)
C21 C14 H14A 108.5
N4 C14 H14A 108.5
C21 C14 H14B 108.5
N4 C14 H14B 108.5
H14A C14 H14B 107.5
N4 C15 C16 111.91(18)
N4 C15 H15A 109.2
C16 C15 H15A 109.2
N4 C15 H15B 109.2
C16 C15 H15B 109.2
H15A C15 H15B 107.9
C22 C16 C10 111.5(2)
C22 C16 C15 107.8(2)
C10 C16 C15 113.47(19)
C22 C16 H16 108.0
C10 C16 H16 108.0
C15 C16 H16 108.0
N1 C17 C13 179.1(3)
C4 C18 H18A 109.5
C4 C18 H18B 109.5
H18A C18 H18B 109.5
C4 C18 H18C 109.5
H18A C18 H18C 109.5
H18B C18 H18C 109.5
C21 C19 C20 176.9(3)
C19 C20 H20A 109.5
C19 C20 H20B 109.5
H20A C20 H20B 109.5
C19 C20 H20C 109.5
H20A C20 H20C 109.5
H20B C20 H20C 109.5
C19 C21 C14 176.2(3)
C23B C22 C23A 78.4(10)
C23B C22 C16 124.6(7)
C23A C22 C16 126.6(4)
C23B C22 H22A 65.8
C23A C22 H22A 116.7
C16 C22 H22A 116.7
C23B C22 H22B 117.7
C23A C22 H22B 64.8
C16 C22 H22B 117.7
H22A C22 H22B 87.5
C14 N4 C15 115.83(18)
C14 N4 S1 118.46(15)
C15 N4 S1 116.43(15)
O1 S1 O2 119.86(12)
O1 S1 N4 106.58(11)
O2 S1 N4 105.96(11)
O1 S1 C1 108.46(11)
O2 S1 C1 107.09(11)
N4 S1 C1 108.46(9)
C22 C23A H23A 120.0
C22 C23A H23B 120.0
H23A C23A H23B 120.0
C22 C23B H23C 120.0
C22 C23B H23D 120.0
H23C C23B H23D 120.0

loop_
_geom_bond_atom_site_label_1
_geom_bond_atom_site_label_2
_geom_bond_distance
C1 C2 1.377(3)
C1 C6 1.393(3)
C1 S1 1.762(2)
C2 C3 1.371(4)
C2 H2 0.93
C3 C4 1.383(4)
C3 H3 0.93
C4 C5 1.384(4)
C4 C18 1.510(4)
C5 C6 1.377(3)
C5 H5 0.93
C6 H6 0.93
C8 C9 1.375(4)
C8 C13 1.382(4)
C8 H8 0.93
C9 C10 1.372(3)
C9 H9 0.93
C10 C11 1.380(3)
C10 C16 1.520(3)
C11 C12 1.385(3)
C11 H11 0.93
C12 C13 1.380(3)
C12 H12 0.93
C13 C17 1.442(3)
C14 C21 1.467(3)
C14 N4 1.471(3)
C14 H14A 0.97
C14 H14B 0.97
C15 N4 1.471(3)
C15 C16 1.529(3)
C15 H15A 0.97
C15 H15B 0.97
C16 C22 1.513(4)
C16 H16 0.98
C17 N1 1.148(3)
C18 H18A 0.96
C18 H18B 0.96
C18 H18C 0.96
C19 C21 1.183(3)
C19 C20 1.468(3)
C20 H20A 0.96
C20 H20B 0.96
C20 H20C 0.96
C22 C23B 1.23(2)
C22 C23A 1.263(6)
C22 H22A 0.93
C22 H22B 0.93
N4 S1 1.637(2)
O1 S1 1.4249(18)
O2 S1 1.4313(18)
C23A H23A 0.93
C23A H23B 0.93
C23B H23C 0.93
C23B H23D 0.93
